data_1551440
loop_
_publ_author_name
'Ren-Wu Huang'
'Yong-Sheng Wei'
'Xi-Yan Dong'
'Xiao-Hui Wu'
'Chen-Xia Du'
'Shuang-Quan Zang'
'Thomas C. W. Mak'

_publ_section_title
;
 Hypersensitive dual-function luminescence switching of a
 silver-chalcogenolate cluster-based metal-organic framework
;
_journal_name_full 'Nature Chemistry'
_journal_page_first 689
_journal_page_last 697
_journal_paper_doi 10.1038/nchem.2718
_journal_volume 9
_journal_year 2017
_chemical_absolute_configuration ad
_chemical_formula_moiety 'C80 H104 Ag12 F12 N8 O8 S8, 2(C8 H10)'
_chemical_formula_sum 'C96 H124 Ag12 F12 N8 O8 S8'
_chemical_formula_weight 3296.94
_space_group_crystal_system tetragonal
_space_group_IT_number 121
_space_group_name_Hall 'I -4 2'
_space_group_name_H-M_alt 'I -4 2 m'
_atom_sites_solution_hydrogens mixed
_atom_sites_solution_primary direct
_cell_angle_alpha 90
_cell_angle_beta 90
_cell_angle_gamma 90
_cell_formula_units_Z 2
_cell_length_a 17.2348(3)
_cell_length_b 17.2348(3)
_cell_length_c 20.8923(9)
_cell_measurement_reflns_used 6006
_cell_measurement_temperature 100.3(5)
_cell_measurement_theta_max 27.7650
_cell_measurement_theta_min 3.6730
_cell_volume 6205.8(3)
_computing_cell_refinement
;
CrysAlisPro, Agilent Technologies,
Version 1.171.37.35 (release 13-08-2014 CrysAlis171 .NET)
(compiled Aug 13 2014,18:06:01)
;
_computing_data_collection
;
CrysAlisPro, Agilent Technologies,
Version 1.171.37.35 (release 13-08-2014 CrysAlis171 .NET)
(compiled Aug 13 2014,18:06:01)
;
_computing_data_reduction
;
CrysAlisPro, Agilent Technologies,
Version 1.171.37.35 (release 13-08-2014 CrysAlis171 .NET)
(compiled Aug 13 2014,18:06:01)
;
_computing_molecular_graphics 'Olex2 (Dolomanov et al., 2009)'
_computing_publication_material 'Olex2 (Dolomanov et al., 2009)'
_computing_structure_refinement 'ShelXL (Sheldrick, 2015)'
_computing_structure_solution 'ShelXS (Sheldrick, 2008)'
_diffrn_ambient_environment N~2~
_diffrn_ambient_temperature 100.3(5)
_diffrn_detector 'CCD plate'
_diffrn_detector_area_resol_mean 16.2312
_diffrn_detector_type Eos
_diffrn_measured_fraction_theta_full 0.993
_diffrn_measured_fraction_theta_max 0.995
_diffrn_measurement_details
;
#__ type_ start__ end____ width___ exp.time_
  1 omega  -22.00   23.60   0.8000   15.0000
omega____ theta____ kappa____ phi______ frames
    -      -15.1755  -99.0000  -90.0000 57

#__ type_ start__ end____ width___ exp.time_
  2 omega  -25.00    2.20   0.8000   15.0000
omega____ theta____ kappa____ phi______ frames
    -      -15.1755  -99.0000  150.0000 34

#__ type_ start__ end____ width___ exp.time_
  3 omega   58.00   89.20   0.8000   15.0000
omega____ theta____ kappa____ phi______ frames
    -       18.0661 -178.0000  150.0000 39

#__ type_ start__ end____ width___ exp.time_
  4 omega  -40.00   68.00   0.8000   15.0000
omega____ theta____ kappa____ phi______ frames
    -       18.0661    0.0000   90.0000 135

#__ type_ start__ end____ width___ exp.time_
  5 omega   -7.00   45.00   0.8000   15.0000
omega____ theta____ kappa____ phi______ frames
    -       18.0661  -99.0000   30.0000 65

#__ type_ start__ end____ width___ exp.time_
  6 omega   48.00   75.20   0.8000   15.0000
omega____ theta____ kappa____ phi______ frames
    -       18.0661  178.0000  -90.0000 34
;
_diffrn_measurement_device 'four-circle diffractometer'
_diffrn_measurement_device_type 'Xcalibur, Eos, Gemini'
_diffrn_measurement_method '\w scans'
_diffrn_orient_matrix_UB_11 -0.0321114000
_diffrn_orient_matrix_UB_12 0.0173282000
_diffrn_orient_matrix_UB_13 0.0156800000
_diffrn_orient_matrix_UB_21 -0.0237347000
_diffrn_orient_matrix_UB_22 -0.0082266000
_diffrn_orient_matrix_UB_23 -0.0268911000
_diffrn_orient_matrix_UB_31 -0.0099672000
_diffrn_orient_matrix_UB_32 -0.0364151000
_diffrn_orient_matrix_UB_33 0.0135429000
_diffrn_radiation_monochromator graphite
_diffrn_radiation_probe x-ray
_diffrn_radiation_type MoK\a
_diffrn_radiation_wavelength 0.71073
_diffrn_reflns_av_R_equivalents 0.0512
_diffrn_reflns_av_unetI/netI 0.0387
_diffrn_reflns_Laue_measured_fraction_full 0.993
_diffrn_reflns_Laue_measured_fraction_max 0.995
_diffrn_reflns_limit_h_max 21
_diffrn_reflns_limit_h_min -21
_diffrn_reflns_limit_k_max 21
_diffrn_reflns_limit_k_min -20
_diffrn_reflns_limit_l_max 25
_diffrn_reflns_limit_l_min -26
_diffrn_reflns_number 17698
_diffrn_reflns_point_group_measured_fraction_full 0.984
_diffrn_reflns_point_group_measured_fraction_max 0.986
_diffrn_reflns_theta_full 25.250
_diffrn_reflns_theta_max 26.384
_diffrn_reflns_theta_min 3.343
_diffrn_source 'Enhance (Mo) X-ray Source'
_exptl_absorpt_coefficient_mu 2.049
_exptl_absorpt_correction_T_max 1.00000
_exptl_absorpt_correction_T_min 0.85237
_exptl_absorpt_correction_type multi-scan
_exptl_absorpt_process_details
;
CrysAlisPro, Agilent Technologies,
Version 1.171.37.35 (release 13-08-2014 CrysAlis171 .NET)
(compiled Aug 13 2014,18:06:01)
Empirical absorption correction using spherical harmonics,
 implemented in SCALE3 ABSPACK scaling algorithm.
;
_exptl_crystal_colour colourless
_exptl_crystal_colour_primary colourless
_exptl_crystal_density_diffrn 1.764
_exptl_crystal_description block
_exptl_crystal_F_000 3240
_exptl_crystal_size_max 0.25
_exptl_crystal_size_mid 0.23
_exptl_crystal_size_min 0.18
_refine_diff_density_max 1.335
_refine_diff_density_min -0.756
_refine_diff_density_rms 0.122
_refine_ls_abs_structure_details
;
 Flack x determined using 1064 quotients [(I+)-(I-)]/[(I+)+(I-)]
 (Parsons and Flack (2004), Acta Cryst. A60, s61).
;
_refine_ls_abs_structure_Flack 0.01(3)
_refine_ls_extinction_coef .
_refine_ls_extinction_method none
_refine_ls_goodness_of_fit_ref 1.083
_refine_ls_hydrogen_treatment constr
_refine_ls_matrix_type full
_refine_ls_number_parameters 201
_refine_ls_number_reflns 3295
_refine_ls_number_restraints 121
_refine_ls_restrained_S_all 1.086
_refine_ls_R_factor_all 0.0725
_refine_ls_R_factor_gt 0.0559
_refine_ls_shift/su_max 0.001
_refine_ls_shift/su_mean 0.000
_refine_ls_structure_factor_coef Fsqd
_refine_ls_weighting_details
;
 w=1/[\s^2^(Fo^2^)+(0.0539P)^2^+56.7557P]
 where P=(Fo^2^+2Fc^2^)/3
;
_refine_ls_weighting_scheme calc
_refine_ls_wR_factor_gt 0.1293
_refine_ls_wR_factor_ref 0.1387
_reflns_Friedel_coverage 0.807
_reflns_Friedel_fraction_full 0.974
_reflns_Friedel_fraction_max 0.976
_reflns_number_gt 2730
_reflns_number_total 3295
_reflns_threshold_expression 'I > 2\s(I)'
_cod_data_source_file nchem.2718-s23.cif
_cod_data_source_block ag12bpy_o-xylene
_cod_database_code 1551440
_chemical_oxdiff_formula C1H1O1N1S1Ag1
_shelx_space_group_comment
;
The symmetry employed for this shelxl refinement is uniquely defined
by the following loop, which should always be used as a source of
symmetry information in preference to the above space-group names.
They are only intended as comments.
;
_reflns_odcompleteness_completeness 99.59
_reflns_odcompleteness_iscentric 1
_reflns_odcompleteness_theta 26.32
_olex2_refinement_description
;
1. Fixed Uiso
 At 1.2 times of:
  All C(H) groups
 At 1.5 times of:
  All C(H,H,H) groups
2. Restrained distances
 C4-C5 = C4-C6 = C4-C7
 1.54 with sigma of 0.01
 C8-C9
 1.54 with sigma of 0.02
 C22-C15 = C21-C16
 1.5 with sigma of 0.02
 C9-F1 \\sim C9-F1B \\sim C9-F2 \\sim C9-F2B
 with sigma of 0.01
 C5-C6 \\sim C6-C7 \\sim C5-C7
 with sigma of 0.01
 O1-C8 \\sim C8-O2
 with sigma of 0.01
 C20-C22 \\sim C22-C16 \\sim C15-C21 \\sim C21-C17
 with sigma of 0.01
3. Restrained planarity
 C15, C16, C17, C20, C21, C22
 with sigma of 0.1
4. Uiso/Uaniso restraints and constraints
C8 \\sim O1 \\sim O2: within 2A with sigma of 0.01 and sigma for terminal atoms
of 0.02
C4 \\sim C6 \\sim C7: within 2A with sigma of 0.01 and sigma for terminal atoms
of 0.02
Uanis(F2) \\sim Ueq, Uanis(F2B) \\sim Ueq, Uanis(F1) \\sim Ueq, Uanis(F1B)
\\sim Ueq, Uanis(C6) \\sim Ueq, Uanis(C7) \\sim Ueq, Uanis(C9) \\sim Ueq,
Uanis(O1) \\sim Ueq, Uanis(C4) \\sim Ueq, Uanis(C5) \\sim Ueq, Uanis(Ag3B)
\\sim Ueq, Uanis(C3) \\sim Ueq: with sigma of 0.01 and sigma for terminal atoms
of 0.02
Uanis(F2) = Uanis(F2B)
Uanis(O1) = Uanis(O2)
Uanis(C6) = Uanis(C7)
Uiso(C19) = Uiso(C16) = Uiso(C15) = Uiso(C17) = Uiso(C22) = Uiso(C20) =
Uiso(C21) = Uiso(C18)
5. Others
 Fixed Sof: Ag3(0.215) Ag3B(0.035) H3A(0.5) H3B(0.5) H3C(0.5) H5A(0.5)
 H5B(0.5) H5C(0.5) C6(0.5) H6A(0.5) H6B(0.5) H6C(0.5) C7(0.5) H7A(0.5) H7B(0.5)
 H7C(0.5) O1(0.5) O2(0.5) F1(0.25) F1B(0.25) F2(0.5) F2B(0.5) C15(0.25)
 C16(0.25) C17(0.25) H17(0.25) C18(0.25) H18(0.25) C19(0.25) H19(0.25)
 C20(0.25) H20(0.25) C21(0.25) H21A(0.25) H21B(0.25) H21C(0.25) C22(0.25)
 H22A(0.25) H22B(0.25) H22C(0.25)
6.a Riding coordinates:
 C7(H7A,H7B,H7C), C21(H21A,H21B,H21C), C22(H22A,H22B,H22C)
6.b Aromatic/amide H refined with riding coordinates:
 C10(H10), C11(H11), C13(H13), C14(H14), C17(H17), C18(H18), C19(H19), C20(H20)
6.c Fitted hexagon refined as free rotating group:
 C15(C16,C17,C18,C19,C20)
6.d Idealised Me refined as rotating group:
 C2(H2A,H2B,H2C), C3(H3A,H3B,H3C), C5(H5A,H5B,H5C), C6(H6A,H6B,H6C)
Comments: Several groups in this structure involving silver atoms, 
trifluoroacetate, t-butyl mercaptan anions, and lattice o-xylene 
molecules were disordered. They were treated with different 
strategies according to the electron density distribution. For the 
cluster framework, relatively large residual densities were observed 
around the central Ag-Ag part. The related Ag was split over two 
sites with fixed occupancies of 0.43:0.07 and restrained ADP for 
the minor part with "ISOR 0.01 0.02", which gave rise to 
better refinement results. With this model, the entire central 
Ag-Ag was disordered over four parts. For the trifluoroacetate, 
two equal parts were assigned to model the disorder. The C-F 
and C-O distances were restrained to be the same with "SADI 0.01", 
respectively. The C-C bond length was restrained to be 1.54 
angstrom with "DFIX 1.54". Anisotropic displacement parameters 
were restrained with "ISOR 0.01 0.02" for all atoms in the 
trifluoroacetate apart from C8. F2 and F2B, as well as O1 and O2, 
were constrained to have the same ADPs, because their equivalent 
positions were very close to each other. For the two t-butyl 
mercaptan anions, only half of the anions were shown in the 
asymmetric unit. In the anion with S2, the three terminal carbon 
atoms with 0.5 occupancy were assigned, whereas in the 
anion with S1, only one full and one half terminal carbon atoms 
were assigned. The C-C distances in the t-butyl group were 
restrained using "DFIX 1.54 0.01", and the ADPs of the carbon 
atoms were also restrained using "ISOR 0.01 0.02" or 
"SIMU 0.01 0.02". Due to the close equivalent positions, the ADPs 
of C6 and C7 were constrained to also be the same. The lattice o-xylene 
molecules were heavily disordered because of the high lattice symmetry, 
the geometry of the guest, and the relatively large volume of the pore 
compared with the guest. More than one site for the o-xylene was 
observed from the difference Fourier map; however, only the main part 
was assigned with strong geometry restraints using "DFIX", 
"SADI 0.01" and "FLAT". All the atoms in this model were constrained 
to have the same isotropic displacement parameters. 
;

loop_
_space_group_symop_operation_xyz
'x, y, z'
'y, -x, -z'
'-x, -y, z'
'-y, x, -z'
'x, -y, -z'
'-x, y, -z'
'-y, -x, z'
'y, x, z'
'x+1/2, y+1/2, z+1/2'
'y+1/2, -x+1/2, -z+1/2'
'-x+1/2, -y+1/2, z+1/2'
'-y+1/2, x+1/2, -z+1/2'
'x+1/2, -y+1/2, -z+1/2'
'-x+1/2, y+1/2, -z+1/2'
'-y+1/2, -x+1/2, z+1/2'
'y+1/2, x+1/2, z+1/2'

loop_
_atom_site_label
_atom_site_type_symbol
_atom_site_fract_x
_atom_site_fract_y
_atom_site_fract_z
_atom_site_U_iso_or_equiv
_atom_site_adp_type
_atom_site_occupancy
_atom_site_site_symmetry_order
_atom_site_calc_flag
_atom_site_refinement_flags_posn
_atom_site_refinement_flags_adp
_atom_site_refinement_flags_occupancy
_atom_site_disorder_assembly
_atom_site_disorder_group
Ag1 Ag 0.5000 0.5000 0.20213(9) 0.0460(5) Uani 1 4 d S T P . .
Ag2 Ag 0.52846(6) 0.66009(5) 0.16361(6) 0.0552(3) Uani 1 1 d . . . . .
Ag3 Ag 0.5000 0.58362(16) 0.0000 0.0520(9) Uani 0.43 2 d S T P A 1
Ag3B Ag 0.5538(8) 0.5538(8) -0.0261(11) 0.058(5) Uani 0.07 2 d S TU P A 2
S1 S 0.5993(2) 0.4007(2) 0.1977(3) 0.0520(11) Uani 1 2 d S T P . .
C1 C 0.6256(12) 0.3744(12) 0.2809(12) 0.082(7) Uani 1 2 d S T P B .
C2 C 0.7124(13) 0.3923(17) 0.2916(12) 0.133(11) Uani 1 1 d . . . B 1
H2A H 0.7393 0.3453 0.3023 0.199 Uiso 1 1 calc GR . . B 1
H2B H 0.7178 0.4288 0.3261 0.199 Uiso 1 1 calc GR . . B 1
H2C H 0.7341 0.4139 0.2533 0.199 Uiso 1 1 calc GR . . B 1
C3 C 0.5759(16) 0.4241(16) 0.3277(17) 0.118(11) Uani 1 2 d S TU P . .
H3A H 0.5697 0.4754 0.3105 0.177 Uiso 0.5 1 calc GR . . C -1
H3B H 0.6014 0.4271 0.3684 0.177 Uiso 0.5 1 calc GR . . C -1
H3C H 0.5258 0.4005 0.3329 0.177 Uiso 0.5 1 calc GR . . C -1
S2 S 0.6009(2) 0.6009(2) 0.0719(2) 0.0649(14) Uani 1 2 d S T P A .
C4 C 0.6656(11) 0.6656(11) 0.0345(11) 0.106(8) Uani 1 2 d DS TU P . .
C5 C 0.7132(9) 0.7132(9) 0.0824(11) 0.078(7) Uani 1 2 d DS TU P E .
H5A H 0.7417 0.7525 0.0600 0.117 Uiso 0.5 1 calc GR . . D -1
H5B H 0.7487 0.6797 0.1045 0.117 Uiso 0.5 1 calc GR . . D -1
H5C H 0.6789 0.7371 0.1128 0.117 Uiso 0.5 1 calc GR . . D -1
C6 C 0.7191(15) 0.649(2) -0.0208(12) 0.116(9) Uani 0.5 1 d D U . E -1
H6A H 0.7535 0.6070 -0.0093 0.175 Uiso 0.5 1 calc GR . . E -1
H6B H 0.7489 0.6941 -0.0307 0.175 Uiso 0.5 1 calc GR . . E -1
H6C H 0.6891 0.6337 -0.0575 0.175 Uiso 0.5 1 calc GR . . E -1
C7 C 0.6076(19) 0.7265(17) 0.0071(15) 0.116(9) Uani 0.5 1 d D U . E -1
H7A H 0.5971 0.7143 -0.0368 0.175 Uiso 0.5 1 d R . . E -1
H7B H 0.6306 0.7771 0.0098 0.175 Uiso 0.5 1 d R . . E -1
H7C H 0.5600 0.7259 0.0310 0.175 Uiso 0.5 1 d R . . E -1
O1 O 0.6951(19) 0.6141(16) 0.2467(13) 0.089(6) Uani 0.5 1 d D U . F -1
O2 O 0.5932(13) 0.6879(19) 0.2716(13) 0.089(6) Uani 0.5 1 d D U . F -1
C8 C 0.6579(11) 0.6579(11) 0.2818(13) 0.083(6) Uani 1 2 d DS TU P . .
C9 C 0.6944(11) 0.6944(11) 0.3395(14) 0.117(9) Uani 1 2 d DS TU P F .
F1 F 0.7489(12) 0.7489(12) 0.3229(16) 0.117(11) Uani 0.5 2 d DS TU P F 1
F1B F 0.6575(18) 0.6575(18) 0.3889(19) 0.163(16) Uani 0.5 2 d DS TU P F 2
F2 F 0.730(2) 0.641(2) 0.378(2) 0.147(11) Uani 0.5 1 d D U . F 1
F2B F 0.7604(16) 0.664(2) 0.364(2) 0.147(11) Uani 0.5 1 d D U . F 2
N1 N 0.5147(6) 0.7945(5) 0.1660(6) 0.055(3) Uani 1 1 d . . . . .
C10 C 0.5754(8) 0.8411(8) 0.1828(6) 0.055(3) Uani 1 1 d . . . . .
H10 H 0.6220 0.8180 0.1945 0.066 Uiso 1 1 calc R . . . .
C11 C 0.5709(8) 0.9194(7) 0.1831(6) 0.048(3) Uani 1 1 d . . . . .
H11 H 0.6143 0.9483 0.1944 0.057 Uiso 1 1 calc R . . . .
C12 C 0.5028(8) 0.9576(6) 0.1669(6) 0.047(3) Uani 1 1 d . . . . .
C13 C 0.4408(7) 0.9097(8) 0.1509(7) 0.052(3) Uani 1 1 d . . . . .
H13 H 0.3931 0.9313 0.1401 0.062 Uiso 1 1 calc R . . . .
C14 C 0.4501(7) 0.8310(7) 0.1509(7) 0.052(3) Uani 1 1 d . . . . .
H14 H 0.4076 0.8009 0.1393 0.062 Uiso 1 1 calc R . . . .
C15 C 0.654(3) 1.034(2) -0.009(3) 0.114(10) Uiso 0.25 1 d D . . G -1
C16 C 0.687(2) 0.962(2) 0.005(3) 0.114(10) Uiso 0.25 1 d DG . . G -1
C17 C 0.640(3) 0.898(2) 0.017(3) 0.114(10) Uiso 0.25 1 d DG . . G -1
H17 H 0.6624 0.8502 0.0261 0.137 Uiso 0.25 1 calc R . . G -1
C18 C 0.560(3) 0.906(2) 0.015(3) 0.114(10) Uiso 0.25 1 d G . . G -1
H18 H 0.5284 0.8628 0.0229 0.137 Uiso 0.25 1 calc R . . G -1
C19 C 0.526(2) 0.977(3) 0.001(5) 0.114(10) Uiso 0.25 1 d G . . G -1
H19 H 0.4728 0.9822 0.0000 0.137 Uiso 0.25 1 calc R . . G -1
C20 C 0.573(3) 1.041(2) -0.011(4) 0.114(10) Uiso 0.25 1 d DG . . G -1
H20 H 0.5511 1.0890 -0.0197 0.137 Uiso 0.25 1 calc R . . G -1
C21 C 0.773(2) 0.954(3) 0.006(4) 0.114(10) Uiso 0.25 1 d D . . G -1
H21A H 0.7868 0.9090 0.0308 0.171 Uiso 0.25 1 d R . . G -1
H21B H 0.7948 0.9994 0.0258 0.171 Uiso 0.25 1 d R . . G -1
H21C H 0.7914 0.9490 -0.0365 0.171 Uiso 0.25 1 d R . . G -1
C22 C 0.704(3) 1.100(3) -0.026(4) 0.114(10) Uiso 0.25 1 d D . . G -1
H22A H 0.7572 1.0843 -0.0262 0.171 Uiso 0.25 1 d R . . G -1
H22B H 0.6960 1.1389 0.0062 0.171 Uiso 0.25 1 d R . . G -1
H22C H 0.6903 1.1208 -0.0672 0.171 Uiso 0.25 1 d R . . G -1

loop_
_atom_site_aniso_label
_atom_site_aniso_U_11
_atom_site_aniso_U_22
_atom_site_aniso_U_33
_atom_site_aniso_U_23
_atom_site_aniso_U_13
_atom_site_aniso_U_12
Ag1 0.0413(6) 0.0413(6) 0.0555(11) 0.000 0.000 -0.0070(8)
Ag2 0.0497(5) 0.0364(5) 0.0794(7) -0.0042(5) -0.0076(6) -0.0093(4)
Ag3 0.070(2) 0.0252(12) 0.061(2) 0.000 -0.036(2) 0.000
Ag3B 0.061(7) 0.061(7) 0.051(9) -0.007(5) -0.007(5) -0.033(9)
S1 0.0486(15) 0.0486(15) 0.059(3) 0.0149(16) -0.0149(16) 0.000(2)
C1 0.093(11) 0.093(11) 0.058(14) 0.021(10) -0.021(10) -0.008(15)
C2 0.099(16) 0.21(3) 0.086(14) 0.049(17) -0.047(13) -0.020(18)
C3 0.127(14) 0.127(14) 0.099(19) 0.034(13) -0.034(13) -0.015(17)
S2 0.078(2) 0.078(2) 0.040(3) -0.0131(17) -0.0131(17) -0.013(3)
C4 0.115(9) 0.115(9) 0.089(11) 0.006(7) 0.006(7) -0.008(11)
C5 0.077(9) 0.077(9) 0.079(14) -0.007(8) -0.007(8) -0.018(11)
C6 0.135(14) 0.136(14) 0.079(13) -0.002(12) 0.028(12) -0.011(13)
C7 0.135(14) 0.136(14) 0.079(13) -0.002(12) 0.028(12) -0.011(13)
O1 0.090(8) 0.095(8) 0.081(11) -0.017(8) -0.002(8) -0.013(8)
O2 0.090(8) 0.095(8) 0.081(11) -0.017(8) -0.002(8) -0.013(8)
C8 0.085(7) 0.085(7) 0.080(12) -0.010(7) -0.010(7) -0.017(10)
C9 0.120(10) 0.120(10) 0.111(14) -0.006(9) -0.006(9) 0.007(12)
F1 0.123(13) 0.123(13) 0.10(2) -0.027(11) -0.027(11) -0.058(16)
F1B 0.173(19) 0.173(19) 0.14(3) -0.022(16) -0.022(16) 0.02(2)
F2 0.117(17) 0.191(18) 0.133(15) -0.006(12) -0.056(15) -0.010(15)
F2B 0.117(17) 0.191(18) 0.133(15) -0.006(12) -0.056(15) -0.010(15)
N1 0.062(7) 0.044(5) 0.058(6) -0.014(5) -0.003(6) -0.009(5)
C10 0.054(7) 0.049(7) 0.063(9) -0.012(7) -0.009(6) -0.004(6)
C11 0.046(7) 0.043(7) 0.054(8) 0.002(6) -0.008(6) -0.011(5)
C12 0.057(6) 0.044(6) 0.042(6) -0.011(6) 0.012(7) -0.010(5)
C13 0.044(7) 0.055(8) 0.058(9) -0.013(7) -0.001(6) -0.002(6)
C14 0.049(7) 0.047(7) 0.061(9) -0.020(7) -0.003(6) -0.008(5)

loop_
_atom_type_symbol
_atom_type_description
_atom_type_scat_dispersion_real
_atom_type_scat_dispersion_imag
_atom_type_scat_source
C C 0.0033 0.0016 'International Tables Vol C Tables 4.2.6.8 and 6.1.1.4'
H H 0.0000 0.0000 'International Tables Vol C Tables 4.2.6.8 and 6.1.1.4'
Ag Ag -0.8971 1.1015 'International Tables Vol C Tables 4.2.6.8 and 6.1.1.4'
F F 0.0171 0.0103 'International Tables Vol C Tables 4.2.6.8 and 6.1.1.4'
N N 0.0061 0.0033 'International Tables Vol C Tables 4.2.6.8 and 6.1.1.4'
O O 0.0106 0.0060 'International Tables Vol C Tables 4.2.6.8 and 6.1.1.4'
S S 0.1246 0.1234 'International Tables Vol C Tables 4.2.6.8 and 6.1.1.4'

loop_
_geom_angle_atom_site_label_1
_geom_angle_atom_site_label_2
_geom_angle_atom_site_label_3
_geom_angle
_geom_angle_site_symmetry_1
_geom_angle_site_symmetry_3
Ag2 Ag1 Ag2 66.76(4) 3_665 7_665
Ag2 Ag1 Ag2 104.02(5) 3_665 8
Ag2 Ag1 Ag2 147.95(9) 7_665 8
Ag2 Ag1 Ag2 66.76(4) 8 .
Ag2 Ag1 Ag2 147.95(9) 3_665 .
Ag2 Ag1 Ag2 104.02(5) 7_665 .
S1 Ag1 Ag2 122.64(5) 3_665 8
S1 Ag1 Ag2 55.93(4) . 8
S1 Ag1 Ag2 55.93(4) . 3_665
S1 Ag1 Ag2 122.64(5) 3_665 3_665
S1 Ag1 Ag2 55.93(4) 3_665 7_665
S1 Ag1 Ag2 122.64(5) . 7_665
S1 Ag1 Ag2 122.64(5) . .
S1 Ag1 Ag2 55.93(4) 3_665 .
S1 Ag1 S1 175.7(3) 3_665 .
Ag1 Ag2 Ag2 56.62(2) . 8
S1 Ag2 Ag1 52.15(11) 3_665 .
S1 Ag2 Ag2 108.73(11) 3_665 8
S1 Ag2 O2 102.0(7) 3_665 .
S2 Ag2 Ag1 84.81(13) . .
S2 Ag2 Ag2 50.18(8) . 8
S2 Ag2 S1 118.59(16) . 3_665
S2 Ag2 O2 122.2(5) . .
O2 Ag2 Ag1 90.4(7) . .
O2 Ag2 Ag2 79.9(5) . 8
N1 Ag2 Ag1 156.6(3) . .
N1 Ag2 Ag2 140.9(3) . 8
N1 Ag2 S1 108.4(3) . 3_665
N1 Ag2 S2 118.2(3) . .
N1 Ag2 O2 80.8(7) . .
Ag3 Ag3 Ag3 45.0 2_565 3_665
Ag3 Ag3 Ag3 45.0 4_655 3_665
Ag3 Ag3 Ag3 89.999(1) 4_655 2_565
Ag3 Ag3 S2 63.90(8) 4_655 4_655
Ag3 Ag3 S2 128.43(15) 2_565 4_655
Ag3 Ag3 S2 128.43(15) 4_655 .
Ag3 Ag3 S2 63.90(8) 2_565 .
S2 Ag3 Ag3 97.38(11) 4_655 3_665
S2 Ag3 Ag3 97.38(11) . 3_665
S2 Ag3 S2 165.2(2) . 4_655
Ag3B Ag3B Ag3B 52.4(5) 2_565 3_665
Ag3B Ag3B Ag3B 52.4(5) 4_655 3_665
Ag3B Ag3B Ag3B 75.1(10) 4_655 2_565
Ag3B Ag3B S2 63.6(4) 3_665 2_565
Ag3B Ag3B S2 52.0(8) 4_655 4_655
Ag3B Ag3B S2 81.8(12) 4_655 .
Ag3B Ag3B S2 52.0(8) 2_565 2_565
Ag3B Ag3B S2 113.7(4) 4_655 2_565
Ag3B Ag3B S2 113.7(4) 2_565 4_655
Ag3B Ag3B S2 63.6(4) 3_665 4_655
Ag3B Ag3B S2 81.8(12) 2_565 .
S2 Ag3B Ag3B 119.3(5) . 3_665
S2 Ag3B S2 120.1(4) . 2_565
S2 Ag3B S2 113.2(7) 4_655 2_565
S2 Ag3B S2 120.1(4) . 4_655
Ag1 S1 Ag2 71.92(10) . 3_665
Ag1 S1 Ag2 71.92(10) . 8
Ag2 S1 Ag2 129.51(19) 3_665 8
C1 S1 Ag1 108.1(10) . .
C1 S1 Ag2 112.0(3) . 8
C1 S1 Ag2 112.0(3) . 3_665
C2 C1 S1 108.9(14) . .
C2 C1 S1 108.9(14) 7_665 .
C2 C1 C2 111(3) 7_665 .
C2 C1 C3 109.4(17) . .
C2 C1 C3 109.4(17) 7_665 .
C3 C1 S1 108.6(19) . .
C1 C2 H2A 109.5 . .
C1 C2 H2B 109.5 . .
C1 C2 H2C 109.5 . .
H2A C2 H2B 109.5 . .
H2A C2 H2C 109.5 . .
H2B C2 H2C 109.5 . .
C1 C3 H3A 109.5 . .
C1 C3 H3B 109.5 . .
C1 C3 H3C 109.5 . .
H3A C3 H3B 109.5 . .
H3A C3 H3C 109.5 . .
H3B C3 H3C 109.5 . .
Ag2 S2 Ag2 79.65(16) . 8
Ag2 S2 Ag3B 118.7(4) . 2_565
Ag2 S2 Ag3B 84.8(5) 8 2_565
Ag2 S2 Ag3B 118.7(4) 8 4_655
Ag2 S2 Ag3B 84.8(5) . 4_655
Ag3 S2 Ag2 100.04(12) . .
Ag3 S2 Ag2 100.04(12) 2_565 8
Ag3 S2 Ag2 137.6(3) 2_565 .
Ag3 S2 Ag2 137.6(3) . 8
Ag3 S2 Ag3 52.20(15) . 2_565
Ag3B S2 Ag2 129.5(3) . 8
Ag3B S2 Ag2 129.5(3) . .
Ag3B S2 Ag3B 46.2(8) . 2_565
Ag3B S2 Ag3B 46.2(8) . 4_655
Ag3B S2 Ag3B 52.8(7) 4_655 2_565
C4 S2 Ag2 113.4(5) . 8
C4 S2 Ag2 113.4(5) . .
C4 S2 Ag3 105.6(7) . .
C4 S2 Ag3 105.6(7) . 2_565
C4 S2 Ag3B 127.2(7) . 4_655
C4 S2 Ag3B 127.2(7) . 2_565
C4 S2 Ag3B 93.0(9) . .
C5 C4 S2 112.9(18) . .
C5 C4 C7 102.9(16) . .
C6 C4 S2 127(2) . .
C6 C4 C5 106.1(18) . .
C6 C4 C7 104.0(17) . .
C7 C4 S2 101(2) . .
C4 C5 H5A 109.5 . .
C4 C5 H5B 109.5 . .
C4 C5 H5C 109.5 . .
H5A C5 H5B 109.5 . .
H5A C5 H5C 109.5 . .
H5B C5 H5C 109.5 . .
C4 C6 H6A 109.5 . .
C4 C6 H6B 109.5 . .
C4 C6 H6C 109.5 . .
H6A C6 H6B 109.5 . .
H6A C6 H6C 109.5 . .
H6B C6 H6C 109.5 . .
C4 C7 H7A 109.0 . .
C4 C7 H7B 109.0 . .
C4 C7 H7C 110.5 . .
H7A C7 H7B 109.5 . .
H7A C7 H7C 109.5 . .
H7B C7 H7C 109.4 . .
C8 O1 Ag2 134(3) . 8
C8 O2 Ag2 118(2) . .
O1 C8 O2 128(3) . .
O1 C8 C9 121(2) . .
O2 C8 C9 109.8(18) . .
F1 C9 C8 112(2) . .
F1B C9 C8 102(3) . .
F2 C9 C8 112(3) . .
F2 C9 C8 112(3) 8 .
F2 C9 F1 107(2) . .
F2 C9 F1 107(2) 8 .
F2 C9 F2 105(5) . 8
F2B C9 C8 119(2) 8 .
F2B C9 C8 119(2) . .
F2B C9 F1B 86(3) . .
F2B C9 F1B 86(3) 8 .
F2B C9 F2B 121(5) . 8
C10 N1 Ag2 120.9(9) . .
C14 N1 Ag2 123.8(8) . .
C14 N1 C10 115.3(11) . .
N1 C10 H10 118.5 . .
C11 C10 N1 123.0(13) . .
C11 C10 H10 118.5 . .
C10 C11 H11 119.3 . .
C10 C11 C12 121.5(12) . .
C12 C11 H11 119.3 . .
C11 C12 C12 122.0(14) . 3_675
C11 C12 C13 115.2(11) . .
C13 C12 C12 122.8(15) . 3_675
C12 C13 H13 120.0 . .
C14 C13 C12 119.9(12) . .
C14 C13 H13 120.0 . .
N1 C14 C13 125.1(12) . .
N1 C14 H14 117.5 . .
C13 C14 H14 117.5 . .
C16 C15 C20 120.0 . .
C16 C15 C22 119.7(6) . .
C20 C15 C22 120.1(6) . .
C15 C16 C17 120.0 . .
C15 C16 C21 119.9(6) . .
C17 C16 C21 120.1(6) . .
C16 C17 H17 120.0 . .
C18 C17 C16 120.0 . .
C18 C17 H17 120.0 . .
C17 C18 H18 120.0 . .
C19 C18 C17 120.0 . .
C19 C18 H18 120.0 . .
C18 C19 H19 120.0 . .
C20 C19 C18 120.0 . .
C20 C19 H19 120.0 . .
C15 C20 H20 120.0 . .
C19 C20 C15 120.0 . .
C19 C20 H20 120.0 . .
C16 C21 H21A 109.9 . .
C16 C21 H21B 109.3 . .
C16 C21 H21C 109.1 . .
H21A C21 H21B 109.5 . .
H21A C21 H21C 109.4 . .
H21B C21 H21C 109.5 . .
C15 C22 H22A 110.1 . .
C15 C22 H22B 106.6 . .
C15 C22 H22C 111.6 . .
H22A C22 H22B 109.5 . .
H22A C22 H22C 109.5 . .
H22B C22 H22C 109.5 . .

loop_
_geom_bond_atom_site_label_1
_geom_bond_atom_site_label_2
_geom_bond_distance
_geom_bond_site_symmetry_2
Ag1 Ag2 2.9156(11) .
Ag1 Ag2 2.9155(11) 7_665
Ag1 Ag2 2.9155(11) 3_665
Ag1 Ag2 2.9155(11) 8
Ag1 S1 2.422(5) 3_665
Ag1 S1 2.422(5) .
Ag2 Ag2 3.2081(19) 8
Ag2 S1 2.540(2) 3_665
Ag2 S2 2.505(4) .
Ag2 O2 2.56(3) .
Ag2 N1 2.329(10) .
Ag3 Ag3 2.882(5) 3_665
Ag3 Ag3 2.038(4) 2_565
Ag3 Ag3 2.038(4) 4_655
Ag3 S2 2.316(4) 4_655
Ag3 S2 2.316(4) .
Ag3B Ag3B 2.15(3) 4_655
Ag3B Ag3B 2.62(4) 3_665
Ag3B Ag3B 2.15(3) 2_565
Ag3B S2 2.946(12) 4_655
Ag3B S2 2.35(2) .
Ag3B S2 2.946(12) 2_565
S1 Ag2 2.540(2) 8
S1 Ag2 2.540(2) 3_665
S1 C1 1.85(2) .
C1 C2 1.54(3) 7_665
C1 C2 1.54(3) .
C1 C3 1.56(4) .
C2 H2A 0.9600 .
C2 H2B 0.9600 .
C2 H2C 0.9600 .
C3 H3A 0.9600 .
C3 H3B 0.9600 .
C3 H3C 0.9600 .
S2 Ag2 2.505(4) 8
S2 Ag3 2.316(4) 2_565
S2 Ag3B 2.946(12) 4_655
S2 Ag3B 2.946(12) 2_565
S2 C4 1.76(3) .
C4 C5 1.533(13) .
C4 C6 1.507(14) .
C4 C7 1.558(13) .
C5 H5A 0.9600 .
C5 H5B 0.9600 .
C5 H5C 0.9600 .
C6 H6A 0.9600 .
C6 H6B 0.9600 .
C6 H6C 0.9600 .
C7 H7A 0.9593 .
C7 H7B 0.9597 .
C7 H7C 0.9597 .
O1 Ag2 2.36(3) 8
O1 C8 1.232(19) .
O2 C8 1.248(19) .
C8 C9 1.50(2) .
C9 F1 1.370(19) .
C9 F1B 1.37(2) .
C9 F2 1.361(19) 8
C9 F2 1.361(19) .
C9 F2B 1.352(18) .
C9 F2B 1.352(18) 8
N1 C10 1.366(16) .
N1 C14 1.317(17) .
C10 H10 0.9300 .
C10 C11 1.351(19) .
C11 H11 0.9300 .
C11 C12 1.387(19) .
C12 C12 1.46(2) 3_675
C12 C13 1.391(17) .
C13 H13 0.9300 .
C13 C14 1.366(18) .
C14 H14 0.9300 .
C15 C16 1.3900 .
C15 C20 1.3900 .
C15 C22 1.48(2) .
C16 C17 1.3900 .
C16 C21 1.48(2) .
C17 H17 0.9300 .
C17 C18 1.3900 .
C18 H18 0.9300 .
C18 C19 1.3900 .
C19 H19 0.9300 .
C19 C20 1.3900 .
C20 H20 0.9300 .
C21 H21A 0.9600 .
C21 H21B 0.9594 .
C21 H21C 0.9598 .
C22 H22A 0.9593 .
C22 H22B 0.9601 .
C22 H22C 0.9594 .

loop_
_geom_torsion_atom_site_label_1
_geom_torsion_atom_site_label_2
_geom_torsion_atom_site_label_3
_geom_torsion_atom_site_label_4
_geom_torsion
_geom_torsion_site_symmetry_1
_geom_torsion_site_symmetry_2
_geom_torsion_site_symmetry_3
_geom_torsion_site_symmetry_4
Ag1 S1 C1 C2 119.1(19) . . . 7_665
Ag1 S1 C1 C2 -119.1(19) . . . .
Ag1 S1 C1 C3 0.000(4) . . . .
Ag2 S1 C1 C2 -42(2) 8 . . .
Ag2 S1 C1 C2 42(2) 3_665 . . 7_665
Ag2 S1 C1 C2 -163.6(16) 8 . . 7_665
Ag2 S1 C1 C2 163.6(16) 3_665 . . .
Ag2 S1 C1 C3 -77.3(4) 3_665 . . .
Ag2 S1 C1 C3 77.3(4) 8 . . .
Ag2 S2 C4 C5 -44.3(3) 8 . . .
Ag2 S2 C4 C5 44.3(3) . . . .
Ag2 S2 C4 C6 178.5(14) . . . .
Ag2 S2 C4 C6 90.0(16) 8 . . .
Ag2 S2 C4 C7 -64.7(12) . . . .
Ag2 S2 C4 C7 -153.2(10) 8 . . .
Ag2 O1 C8 O2 -24(6) 8 . . .
Ag2 O1 C8 C9 168(2) 8 . . .
Ag2 O2 C8 O1 -2(5) . . . .
Ag2 O2 C8 C9 167.0(19) . . . .
Ag2 N1 C10 C11 178.0(11) . . . .
Ag2 N1 C14 C13 -178.8(11) . . . .
Ag3 S2 C4 C5 152.81(13) . . . .
Ag3 S2 C4 C5 -152.81(13) 2_565 . . .
Ag3 S2 C4 C6 -18.6(15) 2_565 . . .
Ag3 S2 C4 C6 -73.0(14) . . . .
Ag3 S2 C4 C7 43.9(11) . . . .
Ag3 S2 C4 C7 98.3(11) 2_565 . . .
Ag3B S2 C4 C5 180.000(2) . . . .
Ag3B S2 C4 C5 146.1(6) 4_655 . . .
Ag3B S2 C4 C5 -146.1(6) 2_565 . . .
Ag3B S2 C4 C6 -45.8(15) . . . .
Ag3B S2 C4 C6 -11.8(17) 2_565 . . .
Ag3B S2 C4 C6 -79.7(15) 4_655 . . .
Ag3B S2 C4 C7 71.1(11) . . . .
Ag3B S2 C4 C7 105.0(11) 2_565 . . .
Ag3B S2 C4 C7 37.1(13) 4_655 . . .
O1 C8 C9 F1 69(3) . . . .
O1 C8 C9 F1B -111(3) . . . .
O1 C8 C9 F2 -170(3) . . . 8
O1 C8 C9 F2 -52(4) . . . .
O1 C8 C9 F2B -18(5) . . . .
O1 C8 C9 F2B 157(4) . . . 8
O2 C8 C9 F1 -101(3) . . . .
O2 C8 C9 F1B 79(3) . . . .
O2 C8 C9 F2 139(3) . . . .
O2 C8 C9 F2 20(4) . . . 8
O2 C8 C9 F2B -13(5) . . . 8
O2 C8 C9 F2B 172(3) . . . .
N1 C10 C11 C12 1(2) . . . .
C10 N1 C14 C13 0(2) . . . .
C10 C11 C12 C12 -179.8(11) . . . 3_675
C10 C11 C12 C13 0(2) . . . .
C11 C12 C13 C14 -1(2) . . . .
C12 C12 C13 C14 179.0(11) 3_675 . . .
C12 C13 C14 N1 1(2) . . . .
C14 N1 C10 C11 -1(2) . . . .
C15 C16 C17 C18 0.0 . . . .
C16 C15 C20 C19 0.0 . . . .
C16 C17 C18 C19 0.0 . . . .
C17 C18 C19 C20 0.0 . . . .
C18 C19 C20 C15 0.0 . . . .
C20 C15 C16 C17 0.0 . . . .
C20 C15 C16 C21 179(3) . . . .
C21 C16 C17 C18 -179(3) . . . .
C22 C15 C16 C17 -175(3) . . . .
C22 C15 C16 C21 4(5) . . . .
C22 C15 C20 C19 175(3) . . . .
